data_7210113
loop_
_publ_author_name
'Cunha, Anna C.'
'Ferreira, Vitor F.'
'Jord\~ao, Alessandro K.'
'de Souza, Maria C. B. V.'
'Wardell, Solange M. S. V.'
'Wardell, James L.'
'Tan, Peiyu Amelia'
'Bettens, Ryan P. A.'
'Seth, Saikat Kumar'
'Tiekink, Edward R. T.'

_publ_section_title
;
 Aryl-substituents moderate the nature of hydrogen bonds, N--H&#x22EF;N
 versus N--H&#x22EF;O, leading to supramolecular chains in the crystal
 structures of N-arylamino 1,2,3-triazole esters
;
_journal_issue 24
_journal_name_full CrystEngComm
_journal_page_first 4917
_journal_paper_doi 10.1039/c3ce40102b
_journal_volume 15
_journal_year 2013
_chemical_formula_moiety 'C12 H13 N5 O4'
_chemical_formula_sum 'C12 H13 N5 O4'
_chemical_formula_weight 291.27
_chemical_name_systematic
;
?
;
_space_group_IT_number 14
_symmetry_cell_setting monoclinic
_symmetry_space_group_name_Hall '-P 2ybc'
_symmetry_space_group_name_H-M 'P 1 21/c 1'
_atom_sites_solution_hydrogens geom
_atom_sites_solution_primary direct
_atom_sites_solution_secondary difmap
_audit_creation_method SHELXL-97
_cell_angle_alpha 90.00
_cell_angle_beta 92.476(7)
_cell_angle_gamma 90.00
_cell_formula_units_Z 8
_cell_length_a 10.1622(19)
_cell_length_b 17.127(3)
_cell_length_c 15.487(3)
_cell_measurement_reflns_used 9055
_cell_measurement_temperature 98(2)
_cell_measurement_theta_max 30.3
_cell_measurement_theta_min 1.8
_cell_volume 2693.0(9)
_computing_cell_refinement CrystalClear
_computing_data_collection 'CrystalClear (Molecular Structure Corporation & Rigaku, 2005)'
_computing_data_reduction CrystalClear
_computing_molecular_graphics 'ORTEP-3 (Farrugia, 1997) and DIAMOND (Brandenburg, 2006)'
_computing_publication_material 'publCIF (Westrip, 2010)'
_computing_structure_refinement 'SHELXL-97 (Sheldrick, 2008)'
_computing_structure_solution 'SHELXS-97 (Sheldrick, 2008)'
_diffrn_ambient_temperature 98(2)
_diffrn_measured_fraction_theta_full 0.999
_diffrn_measured_fraction_theta_max 0.999
_diffrn_measurement_device_type AFC12\K/SATURN724
_diffrn_measurement_method \w
_diffrn_radiation_monochromator graphite
_diffrn_radiation_source 'fine-focus sealed tube'
_diffrn_radiation_type MoK\a
_diffrn_radiation_wavelength 0.71069
_diffrn_reflns_av_R_equivalents 0.063
_diffrn_reflns_av_sigmaI/netI 0.045
_diffrn_reflns_limit_h_max 12
_diffrn_reflns_limit_h_min -12
_diffrn_reflns_limit_k_max 20
_diffrn_reflns_limit_k_min -20
_diffrn_reflns_limit_l_max 18
_diffrn_reflns_limit_l_min -17
_diffrn_reflns_number 21138
_diffrn_reflns_theta_full 25.0
_diffrn_reflns_theta_max 25.0
_diffrn_reflns_theta_min 2.0
_diffrn_standards_decay_% '< 1'
_diffrn_standards_interval_count 0
_diffrn_standards_number 0
_exptl_absorpt_coefficient_mu 0.111
_exptl_absorpt_correction_T_max 1.000
_exptl_absorpt_correction_T_min 0.570
_exptl_absorpt_correction_type multi-scan
_exptl_absorpt_process_details 'ABSCOR (Higashi, 1995)'
_exptl_crystal_colour yellow
_exptl_crystal_density_diffrn 1.437
_exptl_crystal_density_method 'not measured'
_exptl_crystal_description Prism
_exptl_crystal_F_000 1216
_exptl_crystal_size_max 0.30
_exptl_crystal_size_mid 0.06
_exptl_crystal_size_min 0.02
_refine_diff_density_max 0.27
_refine_diff_density_min -0.27
_refine_diff_density_rms 0.056
_refine_ls_extinction_method none
_refine_ls_goodness_of_fit_ref 1.18
_refine_ls_hydrogen_treatment mixed
_refine_ls_matrix_type full
_refine_ls_number_parameters 389
_refine_ls_number_reflns 4750
_refine_ls_number_restraints 2
_refine_ls_restrained_S_all 1.18
_refine_ls_R_factor_all 0.088
_refine_ls_R_factor_gt 0.070
_refine_ls_shift/su_max <0.001
_refine_ls_shift/su_mean 0.000
_refine_ls_structure_factor_coef Fsqd
_refine_ls_weighting_details 'calc w=1/[\s^2^(Fo^2^)+(0.0638P)^2^+1.6427P] where P=(Fo^2^+2Fc^2^)/3'
_refine_ls_weighting_scheme calc
_refine_ls_wR_factor_gt 0.150
_refine_ls_wR_factor_ref 0.159
_reflns_number_gt 3964
_reflns_number_total 4750
_reflns_threshold_expression I>2\s(I)
_cod_data_source_file c3ce40102b.txt
_cod_data_source_block no2
_cod_original_sg_symbol_Hall '-P 2ybc '
_cod_original_sg_symbol_H-M 'P 21/c'
_cod_database_code 7210113

loop_
_symmetry_equiv_pos_as_xyz
'x, y, z'
'-x, y+1/2, -z+1/2'
'-x, -y, -z'
'x, -y-1/2, z-1/2'

loop_
_atom_site_label
_atom_site_type_symbol
_atom_site_fract_x
_atom_site_fract_y
_atom_site_fract_z
_atom_site_U_iso_or_equiv
_atom_site_adp_type
_atom_site_occupancy
_atom_site_symmetry_multiplicity
_atom_site_calc_flag
_atom_site_refinement_flags
O1 O 0.69036(19) 0.18601(13) 1.10273(13) 0.0337(5) Uani 1 1 d .
O2 O 0.88596(18) 0.12530(11) 1.11678(13) 0.0283(5) Uani 1 1 d .
O3 O 0.7599(2) -0.01516(13) 0.52302(15) 0.0421(6) Uani 1 1 d .
O4 O 0.8946(2) 0.04799(14) 0.44343(15) 0.0422(6) Uani 1 1 d .
N1 N 0.9340(2) 0.21586(15) 0.87149(15) 0.0272(6) Uani 1 1 d .
N2 N 0.8198(2) 0.25899(15) 0.86893(16) 0.0319(6) Uani 1 1 d .
N3 N 0.7634(2) 0.24486(15) 0.94140(16) 0.0303(6) Uani 1 1 d .
N4 N 1.0104(2) 0.21285(16) 0.80028(16) 0.0323(6) Uani 1 1 d D
H4n H 1.066(3) 0.2520(13) 0.793(2) 0.039 Uiso 1 1 d D
N5 N 0.8429(2) 0.03626(15) 0.51261(17) 0.0333(6) Uani 1 1 d .
C1 C 0.9500(3) 0.17429(17) 0.94563(19) 0.0267(7) Uani 1 1 d .
C2 C 0.8395(3) 0.19343(17) 0.98959(19) 0.0267(7) Uani 1 1 d .
C3 C 1.0652(3) 0.12287(19) 0.9647(2) 0.0331(7) Uani 1 1 d .
H3A H 1.1221 0.1465 1.0102 0.050 Uiso 1 1 calc R
H3B H 1.1149 0.1163 0.9123 0.050 Uiso 1 1 calc R
H3C H 1.0347 0.0718 0.9841 0.050 Uiso 1 1 calc R
C4 C 0.7966(3) 0.16838(17) 1.07444(19) 0.0273(7) Uani 1 1 d .
C5 C 0.8513(3) 0.10035(18) 1.20331(18) 0.0300(7) Uani 1 1 d .
H5A H 0.7620 0.0772 1.2015 0.036 Uiso 1 1 calc R
H5B H 0.8526 0.1455 1.2433 0.036 Uiso 1 1 calc R
C6 C 0.9513(3) 0.04103(19) 1.2331(2) 0.0345(7) Uani 1 1 d .
H6A H 0.9489 -0.0034 1.1932 0.052 Uiso 1 1 calc R
H6B H 0.9314 0.0229 1.2912 0.052 Uiso 1 1 calc R
H6C H 1.0392 0.0646 1.2346 0.052 Uiso 1 1 calc R
C7 C 0.9618(3) 0.17296(16) 0.72779(19) 0.0248(6) Uani 1 1 d .
C8 C 0.8522(3) 0.12388(17) 0.7318(2) 0.0287(7) Uani 1 1 d .
H8 H 0.8048 0.1210 0.7832 0.034 Uiso 1 1 calc R
C9 C 0.8132(3) 0.07953(17) 0.6607(2) 0.0292(7) Uani 1 1 d .
H9 H 0.7399 0.0453 0.6631 0.035 Uiso 1 1 calc R
C10 C 0.8822(3) 0.08569(17) 0.58593(19) 0.0288(7) Uani 1 1 d .
C11 C 0.9883(3) 0.13580(17) 0.5798(2) 0.0288(7) Uani 1 1 d .
H11 H 1.0329 0.1400 0.5273 0.035 Uiso 1 1 calc R
C12 C 1.0284(3) 0.17961(17) 0.65102(19) 0.0281(7) Uani 1 1 d .
H12 H 1.1011 0.2142 0.6479 0.034 Uiso 1 1 calc R
O5 O 0.20217(19) 0.32329(12) -0.26021(13) 0.0313(5) Uani 1 1 d .
O6 O 0.39636(18) 0.38716(12) -0.25452(13) 0.0305(5) Uani 1 1 d .
O7 O 0.3202(2) 0.47226(13) 0.40373(14) 0.0401(6) Uani 1 1 d .
O8 O 0.4534(2) 0.38544(14) 0.46018(14) 0.0434(6) Uani 1 1 d .
N6 N 0.4117(2) 0.31071(14) -0.00197(15) 0.0268(6) Uani 1 1 d .
N7 N 0.2938(2) 0.27207(15) -0.00606(17) 0.0318(6) Uani 1 1 d .
N8 N 0.2432(2) 0.28513(15) -0.08328(16) 0.0297(6) Uani 1 1 d .
N9 N 0.4988(2) 0.30253(16) 0.06871(16) 0.0318(6) Uani 1 1 d D
H9n H 0.551(3) 0.2612(12) 0.067(2) 0.038 Uiso 1 1 d D
N10 N 0.3947(2) 0.41584(15) 0.39751(17) 0.0320(6) Uani 1 1 d .
C13 C 0.4369(3) 0.34786(17) -0.07606(19) 0.0273(7) Uani 1 1 d .
C14 C 0.3282(3) 0.33009(16) -0.12837(19) 0.0248(6) Uani 1 1 d .
C15 C 0.5568(3) 0.3961(2) -0.0872(2) 0.0363(8) Uani 1 1 d .
H15A H 0.6158 0.3691 -0.1257 0.054 Uiso 1 1 calc R
H15B H 0.6022 0.4044 -0.0308 0.054 Uiso 1 1 calc R
H15C H 0.5313 0.4467 -0.1124 0.054 Uiso 1 1 calc R
C16 C 0.2999(3) 0.34594(17) -0.2202(2) 0.0279(7) Uani 1 1 d .
C17 C 0.3864(3) 0.40160(18) -0.34792(18) 0.0300(7) Uani 1 1 d .
H17A H 0.3404 0.3574 -0.3772 0.036 Uiso 1 1 calc R
H17B H 0.4758 0.4054 -0.3705 0.036 Uiso 1 1 calc R
C18 C 0.3121(3) 0.47600(18) -0.3672(2) 0.0326(7) Uani 1 1 d .
H18A H 0.3540 0.5191 -0.3348 0.049 Uiso 1 1 calc R
H18B H 0.2208 0.4702 -0.3501 0.049 Uiso 1 1 calc R
H18C H 0.3129 0.4871 -0.4292 0.049 Uiso 1 1 calc R
C19 C 0.4633(3) 0.32825(17) 0.14931(19) 0.0262(7) Uani 1 1 d .
C20 C 0.3666(3) 0.38536(17) 0.15950(19) 0.0282(7) Uani 1 1 d .
H20 H 0.3171 0.4046 0.1106 0.034 Uiso 1 1 calc R
C21 C 0.3437(3) 0.41332(18) 0.2406(2) 0.0305(7) Uani 1 1 d .
H21 H 0.2792 0.4527 0.2479 0.037 Uiso 1 1 calc R
C22 C 0.4150(3) 0.38405(17) 0.31193(19) 0.0271(7) Uani 1 1 d .
C23 C 0.5083(3) 0.32621(17) 0.30316(19) 0.0272(7) Uani 1 1 d .
H23 H 0.5551 0.3059 0.3526 0.033 Uiso 1 1 calc R
C24 C 0.5326(3) 0.29842(18) 0.22232(19) 0.0292(7) Uani 1 1 d .
H24 H 0.5968 0.2588 0.2158 0.035 Uiso 1 1 calc R

loop_
_atom_site_aniso_label
_atom_site_aniso_U_11
_atom_site_aniso_U_22
_atom_site_aniso_U_33
_atom_site_aniso_U_23
_atom_site_aniso_U_13
_atom_site_aniso_U_12
O1 0.0288(11) 0.0416(13) 0.0314(13) 0.0009(10) 0.0082(9) 0.0064(10)
O2 0.0265(10) 0.0340(11) 0.0246(12) 0.0036(9) 0.0049(8) 0.0041(9)
O3 0.0461(13) 0.0348(12) 0.0447(15) -0.0049(11) -0.0048(11) -0.0045(12)
O4 0.0458(13) 0.0520(15) 0.0288(14) -0.0047(11) 0.0007(11) 0.0067(12)
N1 0.0242(12) 0.0342(14) 0.0234(14) 0.0005(11) 0.0030(10) -0.0027(11)
N2 0.0306(13) 0.0365(15) 0.0286(15) 0.0004(11) 0.0017(11) 0.0001(12)
N3 0.0306(13) 0.0336(14) 0.0268(15) -0.0003(11) 0.0017(11) -0.0013(12)
N4 0.0339(14) 0.0420(15) 0.0216(14) -0.0006(12) 0.0074(11) -0.0121(12)
N5 0.0342(14) 0.0339(15) 0.0313(17) -0.0031(12) -0.0032(12) 0.0075(13)
C1 0.0279(15) 0.0282(15) 0.0242(17) -0.0016(12) 0.0012(12) -0.0031(13)
C2 0.0233(14) 0.0291(15) 0.0275(17) -0.0008(13) -0.0015(12) -0.0013(13)
C3 0.0274(15) 0.0372(17) 0.0350(19) -0.0004(14) 0.0060(13) 0.0007(14)
C4 0.0257(15) 0.0274(16) 0.0288(17) -0.0037(12) 0.0014(12) -0.0017(13)
C5 0.0310(15) 0.0363(17) 0.0230(17) 0.0007(13) 0.0053(12) -0.0027(14)
C6 0.0283(15) 0.0441(19) 0.0310(19) 0.0081(14) 0.0016(13) -0.0026(15)
C7 0.0233(14) 0.0254(15) 0.0256(17) 0.0018(12) -0.0014(12) 0.0003(12)
C8 0.0258(14) 0.0312(16) 0.0293(18) 0.0015(13) 0.0041(12) -0.0010(13)
C9 0.0254(14) 0.0271(15) 0.0351(18) 0.0015(13) 0.0009(12) 0.0023(13)
C10 0.0302(15) 0.0265(15) 0.0293(18) -0.0010(13) -0.0040(13) 0.0042(13)
C11 0.0270(15) 0.0327(16) 0.0271(17) 0.0014(13) 0.0056(12) 0.0038(13)
C12 0.0234(14) 0.0302(16) 0.0309(18) 0.0009(13) 0.0033(12) -0.0002(13)
O5 0.0278(11) 0.0387(12) 0.0271(12) 0.0034(9) -0.0018(9) -0.0058(9)
O6 0.0270(10) 0.0404(12) 0.0245(12) 0.0019(9) 0.0032(8) -0.0075(9)
O7 0.0425(12) 0.0415(13) 0.0367(14) -0.0057(10) 0.0085(10) 0.0078(12)
O8 0.0455(13) 0.0606(16) 0.0243(13) 0.0037(11) 0.0025(10) 0.0067(12)
N6 0.0227(12) 0.0341(14) 0.0236(14) -0.0009(11) -0.0006(10) 0.0009(11)
N7 0.0301(13) 0.0367(15) 0.0289(15) 0.0008(11) 0.0039(11) -0.0004(12)
N8 0.0285(13) 0.0334(14) 0.0274(15) 0.0007(11) 0.0029(11) -0.0020(11)
N9 0.0285(13) 0.0412(15) 0.0256(15) -0.0002(12) -0.0019(11) 0.0090(12)
N10 0.0301(13) 0.0374(15) 0.0287(15) 0.0015(12) 0.0044(11) -0.0050(13)
C13 0.0289(15) 0.0283(15) 0.0251(17) -0.0012(13) 0.0036(12) 0.0042(13)
C14 0.0245(14) 0.0239(15) 0.0260(17) -0.0028(12) 0.0029(12) 0.0000(12)
C15 0.0287(15) 0.0430(19) 0.0366(19) 0.0040(15) -0.0038(13) -0.0063(15)
C16 0.0274(15) 0.0266(15) 0.0301(18) -0.0019(13) 0.0054(13) -0.0003(13)
C17 0.0298(15) 0.0390(17) 0.0218(16) -0.0009(13) 0.0072(12) -0.0011(14)
C18 0.0333(16) 0.0354(17) 0.0297(18) 0.0003(13) 0.0088(13) -0.0025(14)
C19 0.0227(14) 0.0323(16) 0.0238(17) 0.0010(12) 0.0024(12) -0.0030(13)
C20 0.0254(14) 0.0337(16) 0.0252(17) 0.0014(13) -0.0024(12) 0.0025(13)
C21 0.0280(15) 0.0312(16) 0.0324(18) -0.0015(13) 0.0031(13) 0.0048(13)
C22 0.0267(14) 0.0305(16) 0.0241(17) -0.0001(12) 0.0031(12) -0.0029(13)
C23 0.0252(14) 0.0311(16) 0.0250(17) 0.0064(13) -0.0004(12) -0.0035(13)
C24 0.0246(14) 0.0307(16) 0.0325(19) 0.0045(13) 0.0032(12) 0.0014(13)

loop_
_atom_type_symbol
_atom_type_description
_atom_type_scat_dispersion_real
_atom_type_scat_dispersion_imag
_atom_type_scat_source
C C 0.0033 0.0016 'International Tables Vol C Tables 4.2.6.8 and 6.1.1.4'
H H 0.0000 0.0000 'International Tables Vol C Tables 4.2.6.8 and 6.1.1.4'
N N 0.0061 0.0033 'International Tables Vol C Tables 4.2.6.8 and 6.1.1.4'
O O 0.0106 0.0060 'International Tables Vol C Tables 4.2.6.8 and 6.1.1.4'

loop_
_geom_angle_atom_site_label_1
_geom_angle_atom_site_label_2
_geom_angle_atom_site_label_3
_geom_angle
C4 O2 C5 115.4(2)
C1 N1 N2 112.1(2)
C1 N1 N4 127.5(2)
N2 N1 N4 120.1(2)
N3 N2 N1 106.1(2)
N2 N3 C2 109.2(2)
N1 N4 C7 118.3(2)
N1 N4 H4n 117(2)
C7 N4 H4n 119(2)
O4 N5 O3 123.4(3)
O4 N5 C10 118.1(3)
O3 N5 C10 118.6(3)
N1 C1 C2 102.9(2)
N1 C1 C3 123.0(3)
C2 C1 C3 134.1(3)
N3 C2 C1 109.6(3)
N3 C2 C4 119.5(2)
C1 C2 C4 130.8(3)
C1 C3 H3A 109.5
C1 C3 H3B 109.5
H3A C3 H3B 109.5
C1 C3 H3C 109.5
H3A C3 H3C 109.5
H3B C3 H3C 109.5
O1 C4 O2 124.0(3)
O1 C4 C2 123.5(3)
O2 C4 C2 112.5(2)
O2 C5 C6 107.1(2)
O2 C5 H5A 110.3
C6 C5 H5A 110.3
O2 C5 H5B 110.3
C6 C5 H5B 110.3
H5A C5 H5B 108.6
C5 C6 H6A 109.5
C5 C6 H6B 109.5
H6A C6 H6B 109.5
C5 C6 H6C 109.5
H6A C6 H6C 109.5
H6B C6 H6C 109.5
N4 C7 C12 118.7(3)
N4 C7 C8 121.1(3)
C12 C7 C8 120.1(3)
C9 C8 C7 119.8(3)
C9 C8 H8 120.1
C7 C8 H8 120.1
C8 C9 C10 119.1(3)
C8 C9 H9 120.5
C10 C9 H9 120.5
C9 C10 C11 122.0(3)
C9 C10 N5 118.4(3)
C11 C10 N5 119.6(3)
C12 C11 C10 119.0(3)
C12 C11 H11 120.5
C10 C11 H11 120.5
C11 C12 C7 119.9(3)
C11 C12 H12 120.0
C7 C12 H12 120.0
C16 O6 C17 117.4(2)
C13 N6 N7 112.8(2)
C13 N6 N9 125.7(2)
N7 N6 N9 121.1(2)
N8 N7 N6 105.7(2)
N7 N8 C14 109.4(2)
N6 N9 C19 119.9(2)
N6 N9 H9n 115(2)
C19 N9 H9n 118(2)
O8 N10 O7 123.2(3)
O8 N10 C22 118.4(3)
O7 N10 C22 118.4(2)
N6 C13 C14 102.7(2)
N6 C13 C15 123.2(3)
C14 C13 C15 134.0(3)
N8 C14 C13 109.4(3)
N8 C14 C16 119.8(2)
C13 C14 C16 130.6(3)
C13 C15 H15A 109.5
C13 C15 H15B 109.5
H15A C15 H15B 109.5
C13 C15 H15C 109.5
H15A C15 H15C 109.5
H15B C15 H15C 109.5
O5 C16 O6 124.4(3)
O5 C16 C14 124.1(3)
O6 C16 C14 111.6(2)
O6 C17 C18 110.6(2)
O6 C17 H17A 109.5
C18 C17 H17A 109.5
O6 C17 H17B 109.5
C18 C17 H17B 109.5
H17A C17 H17B 108.1
C17 C18 H18A 109.5
C17 C18 H18B 109.5
H18A C18 H18B 109.5
C17 C18 H18C 109.5
H18A C18 H18C 109.5
H18B C18 H18C 109.5
N9 C19 C20 122.3(3)
N9 C19 C24 118.0(3)
C20 C19 C24 119.6(3)
C21 C20 C19 119.6(3)
C21 C20 H20 120.2
C19 C20 H20 120.2
C20 C21 C22 119.9(3)
C20 C21 H21 120.0
C22 C21 H21 120.0
C23 C22 C21 121.2(3)
C23 C22 N10 118.8(3)
C21 C22 N10 120.0(3)
C24 C23 C22 119.3(3)
C24 C23 H23 120.3
C22 C23 H23 120.3
C23 C24 C19 120.3(3)
C23 C24 H24 119.8
C19 C24 H24 119.8

loop_
_geom_bond_atom_site_label_1
_geom_bond_atom_site_label_2
_geom_bond_distance
O1 C4 1.220(3)
O2 C4 1.322(3)
O2 C5 1.464(3)
O3 N5 1.235(3)
O4 N5 1.230(3)
N1 C1 1.355(4)
N1 N2 1.375(3)
N1 N4 1.377(3)
N2 N3 1.305(3)
N3 C2 1.371(4)
N4 C7 1.387(4)
N4 H4n 0.89(3)
N5 C10 1.458(4)
C1 C2 1.378(4)
C1 C3 1.485(4)
C2 C4 1.467(4)
C3 H3A 0.9800
C3 H3B 0.9800
C3 H3C 0.9800
C5 C6 1.496(4)
C5 H5A 0.9900
C5 H5B 0.9900
C6 H6A 0.9800
C6 H6B 0.9800
C6 H6C 0.9800
C7 C12 1.398(4)
C7 C8 1.399(4)
C8 C9 1.381(4)
C8 H8 0.9500
C9 C10 1.383(4)
C9 H9 0.9500
C10 C11 1.384(4)
C11 C12 1.381(4)
C11 H11 0.9500
C12 H12 0.9500
O5 C16 1.211(3)
O6 C16 1.337(3)
O6 C17 1.467(3)
O7 N10 1.234(3)
O8 N10 1.232(3)
N6 C13 1.346(4)
N6 N7 1.368(3)
N6 N9 1.385(3)
N7 N8 1.300(3)
N8 C14 1.371(4)
N9 C19 1.386(4)
N9 H9n 0.89(2)
N10 C22 1.456(4)
C13 C14 1.375(4)
C13 C15 1.489(4)
C14 C16 1.464(4)
C15 H15A 0.9800
C15 H15B 0.9800
C15 H15C 0.9800
C17 C18 1.504(4)
C17 H17A 0.9900
C17 H17B 0.9900
C18 H18A 0.9800
C18 H18B 0.9800
C18 H18C 0.9800
C19 C20 1.401(4)
C19 C24 1.403(4)
C20 C21 1.374(4)
C20 H20 0.9500
C21 C22 1.388(4)
C21 H21 0.9500
C22 C23 1.382(4)
C23 C24 1.372(4)
C23 H23 0.9500
C24 H24 0.9500

loop_
_geom_torsion_atom_site_label_1
_geom_torsion_atom_site_label_2
_geom_torsion_atom_site_label_3
_geom_torsion_atom_site_label_4
_geom_torsion
C1 N1 N2 N3 0.0(3)
N4 N1 N2 N3 174.2(2)
N1 N2 N3 C2 -0.2(3)
C1 N1 N4 C7 103.6(3)
N2 N1 N4 C7 -69.5(4)
N2 N1 C1 C2 0.1(3)
N4 N1 C1 C2 -173.5(3)
N2 N1 C1 C3 -180.0(3)
N4 N1 C1 C3 6.4(4)
N2 N3 C2 C1 0.3(3)
N2 N3 C2 C4 180.0(3)
N1 C1 C2 N3 -0.3(3)
C3 C1 C2 N3 179.9(3)
N1 C1 C2 C4 -179.9(3)
C3 C1 C2 C4 0.2(6)
C5 O2 C4 O1 -1.4(4)
C5 O2 C4 C2 178.1(2)
N3 C2 C4 O1 6.0(4)
C1 C2 C4 O1 -174.5(3)
N3 C2 C4 O2 -173.5(2)
C1 C2 C4 O2 6.0(4)
C4 O2 C5 C6 169.6(2)
N1 N4 C7 C12 170.2(3)
N1 N4 C7 C8 -12.9(4)
N4 C7 C8 C9 -174.2(3)
C12 C7 C8 C9 2.7(4)
C7 C8 C9 C10 -1.2(4)
C8 C9 C10 C11 -0.9(4)
C8 C9 C10 N5 177.7(3)
O4 N5 C10 C9 172.1(3)
O3 N5 C10 C9 -8.1(4)
O4 N5 C10 C11 -9.3(4)
O3 N5 C10 C11 170.5(3)
C9 C10 C11 C12 1.6(4)
N5 C10 C11 C12 -177.0(3)
C10 C11 C12 C7 -0.1(4)
N4 C7 C12 C11 175.0(3)
C8 C7 C12 C11 -2.0(4)
C13 N6 N7 N8 -0.4(3)
N9 N6 N7 N8 -173.1(2)
N6 N7 N8 C14 1.1(3)
C13 N6 N9 C19 124.0(3)
N7 N6 N9 C19 -64.2(4)
N7 N6 C13 C14 -0.5(3)
N9 N6 C13 C14 171.9(3)
N7 N6 C13 C15 178.0(3)
N9 N6 C13 C15 -9.6(4)
N7 N8 C14 C13 -1.5(3)
N7 N8 C14 C16 173.6(2)
N6 C13 C14 N8 1.2(3)
C15 C13 C14 N8 -177.1(3)
N6 C13 C14 C16 -173.2(3)
C15 C13 C14 C16 8.6(6)
C17 O6 C16 O5 -3.9(4)
C17 O6 C16 C14 175.0(2)
N8 C14 C16 O5 2.0(4)
C13 C14 C16 O5 175.9(3)
N8 C14 C16 O6 -176.8(2)
C13 C14 C16 O6 -3.0(4)
C16 O6 C17 C18 89.6(3)
N6 N9 C19 C20 -22.9(4)
N6 N9 C19 C24 160.6(3)
N9 C19 C20 C21 -174.4(3)
C24 C19 C20 C21 2.1(4)
C19 C20 C21 C22 -1.0(4)
C20 C21 C22 C23 -0.8(4)
C20 C21 C22 N10 177.5(3)
O8 N10 C22 C23 -6.1(4)
O7 N10 C22 C23 173.4(3)
O8 N10 C22 C21 175.6(3)
O7 N10 C22 C21 -4.9(4)
C21 C22 C23 C24 1.3(4)
N10 C22 C23 C24 -176.9(3)
C22 C23 C24 C19 -0.2(4)
N9 C19 C24 C23 175.1(3)
C20 C19 C24 C23 -1.5(4)
